data_7050702
loop_
_publ_author_name
'Cariati, Elena'
'Galli, Simona'
'Macchi, Piero'
'Roberto, Dominique'
'Sironi, A.'
'Srdanov, Vojislav I.'
'Ugo, Renato'

_journal_name_full 'New Journal of Chemistry'
_journal_year 2002
_chemical_formula_sum 'C13 H11 N'
_chemical_formula_weight 181.23
_space_group_IT_number 7
_symmetry_cell_setting monoclinic
_symmetry_space_group_name_Hall 'P -2yc'
_symmetry_space_group_name_H-M 'P 1 c 1'
_cell_angle_alpha 90.00
_cell_angle_beta 93.260(10)
_cell_angle_gamma 90.00
_cell_formula_units_Z 2
_cell_length_a 5.817(4)
_cell_length_b 7.528(5)
_cell_length_c 11.274(8)
_cell_measurement_temperature 163(2)
_cell_volume 492.9(6)
_diffrn_ambient_temperature 163(2)
_exptl_crystal_density_diffrn 1.221
_cod_depositor_comments
;
The following automatic conversions were performed:
'_symmetry_cell_setting' value 'Monoclinic' changed to 'monoclinic'
according to '/home/saulius/struct/CIF-dictionaries/cif_core.dic'
dictionary named 'cif_core.dic' version 2.4.1 from 2010-06-29.

Automatic conversion script
Id: cif_fix_enum 1527 2010-12-29 10:47:43Z saulius 
;
_cod_original_sg_symbol_H-M 'P c'
_cod_database_code 7050702

loop_
_symmetry_equiv_pos_as_xyz
'x, y, z'
'x, -y, z+1/2'

loop_
_atom_site_label
_atom_site_type_symbol
_atom_site_fract_x
_atom_site_fract_y
_atom_site_fract_z
_atom_site_U_iso_or_equiv
_atom_site_adp_type
_atom_site_occupancy
_atom_site_symmetry_multiplicity
_atom_site_calc_flag
_atom_site_refinement_flags
_atom_site_disorder_assembly
_atom_site_disorder_group
C1 C 0.3344(4) -0.2891(3) -0.3717(3) 0.03614(14) Uani 1 1 d D . .
H1 H 0.3877 -0.2914 -0.4498 0.043 Uiso 1 1 calc RD . .
C2 C 0.1308(5) -0.2060(3) -0.34770(17) 0.03440(14) Uani 1 1 d D . .
H2 H 0.0436 -0.1493 -0.4107 0.041 Uiso 1 1 calc RD . .
C3 C 0.0496(4) -0.2028(3) -0.23439(13) 0.02865(13) Uani 1 1 d D . .
H3 H -0.0915 -0.1445 -0.2211 0.034 Uiso 1 1 calc RD . .
C4 C 0.1738(3) -0.2848(2) -0.13944(13) 0.02436(12) Uani 1 1 d D . .
C5 C 0.3823(3) -0.3664(3) -0.16345(17) 0.02962(13) Uani 1 1 d D . .
H5 H 0.4729 -0.4207 -0.1008 0.036 Uiso 1 1 calc RD . .
C6 C 0.4576(5) -0.3687(3) -0.27803(16) 0.03443(15) Uani 1 1 d D . .
H6 H 0.5983 -0.4268 -0.2924 0.041 Uiso 1 1 calc RD . .
C7 C 0.0972(5) -0.2860(3) -0.01781(16) 0.02573(12) Uani 1 1 d D . .
H7 H 0.1939 -0.3440 0.0409 0.031 Uiso 1 1 calc RD . .
N1 N -0.3341(3) -0.2077(2) 0.3701(3) 0.03614(14) Uani 1 1 d D . .
C2A C -0.1345(5) -0.2892(3) 0.34742(17) 0.03440(14) Uani 1 1 d D . .
H2A H -0.0480 -0.3438 0.4114 0.041 Uiso 1 1 calc RD . .
C3A C -0.0502(4) -0.2967(3) 0.23488(12) 0.02865(13) Uani 1 1 d D . .
H3A H 0.0905 -0.3561 0.2227 0.034 Uiso 1 1 calc RD . .
C4A C -0.1743(3) -0.2159(2) 0.13938(14) 0.02436(12) Uani 1 1 d D . .
C5A C -0.3796(3) -0.1300(2) 0.16380(17) 0.02962(13) Uani 1 1 d D . .
H5A H -0.4680 -0.0720 0.1018 0.036 Uiso 1 1 calc RD . .
C6A C -0.4543(5) -0.1293(3) 0.27856(16) 0.03443(15) Uani 1 1 d D . .
H6A H -0.5951 -0.0715 0.2932 0.041 Uiso 1 1 calc RD . .
C7A C -0.0964(5) -0.2128(3) 0.01801(16) 0.02573(12) Uani 1 1 d D . .
H7A H -0.1921 -0.1534 -0.0405 0.031 Uiso 1 1 calc RD . .

loop_
_atom_site_aniso_label
_atom_site_aniso_U_11
_atom_site_aniso_U_22
_atom_site_aniso_U_33
_atom_site_aniso_U_23
_atom_site_aniso_U_13
_atom_site_aniso_U_12
C1 0.0457(3) 0.0318(3) 0.0321(3) -0.0043(2) 0.0125(2) -0.0042(2)
C2 0.0460(3) 0.0310(3) 0.0262(3) 0.0006(2) 0.0026(2) 0.0013(3)
C3 0.0307(3) 0.0281(3) 0.0271(2) 0.0001(2) 0.00152(19) 0.0033(2)
C4 0.0251(2) 0.0216(2) 0.0263(2) -0.00145(18) 0.00113(17) -0.00168(18)
C5 0.0269(3) 0.0287(3) 0.0332(3) -0.0018(2) 0.0012(2) 0.0011(2)
C6 0.0309(3) 0.0319(3) 0.0415(3) -0.0061(2) 0.0109(2) -0.0016(2)
C7 0.0271(2) 0.0252(2) 0.0247(2) 0.00099(18) -0.00061(18) 0.00147(19)
N1 0.0457(3) 0.0318(3) 0.0321(3) -0.0043(2) 0.0125(2) -0.0042(2)
C2A 0.0460(3) 0.0310(3) 0.0262(3) 0.0006(2) 0.0026(2) 0.0013(3)
C3A 0.0307(3) 0.0281(3) 0.0271(2) 0.0001(2) 0.00152(19) 0.0033(2)
C4A 0.0251(2) 0.0216(2) 0.0263(2) -0.00145(18) 0.00113(17) -0.00168(18)
C5A 0.0269(3) 0.0287(3) 0.0332(3) -0.0018(2) 0.0012(2) 0.0011(2)
C6A 0.0309(3) 0.0319(3) 0.0415(3) -0.0061(2) 0.0109(2) -0.0016(2)
C7A 0.0271(2) 0.0252(2) 0.0247(2) 0.00099(18) -0.00061(18) 0.00147(19)

loop_
_geom_bond_atom_site_label_1
_geom_bond_atom_site_label_2
_geom_bond_distance
_geom_bond_site_symmetry_2
_geom_bond_publ_flag
C1 C6 1.379(3) . ?
C1 C2 1.379(3) . ?
C2 C3 1.3872(12) . ?
C3 C4 1.4001(10) . ?
C4 C5 1.3995(11) . ?
C4 C7 1.4657(13) . ?
C5 C6 1.3877(12) . ?
C7 C7A 1.3366(13) . ?
N1 C6A 1.349(2) . ?
N1 C2A 1.350(2) . ?
C2A C3A 1.3872(12) . ?
C3A C4A 1.4004(10) . ?
C4A C5A 1.3993(11) . ?
C4A C7A 1.4659(13) . ?
C5A C6A 1.3879(12) . ?

loop_
_cod_related_entry_id
_cod_related_entry_database
_cod_related_entry_code
1 ChemSpider 24771059
